data_2240532
loop_
_publ_author_name
'Kumar, Balbir'
'Nakum, Kiran J.'
'Jadeja, R. N.'
'Kant, Rajni'
'Gupta, Vivek K.'

_publ_section_title
;
 Crystal structure of
 [1-(3-chlorophenyl)-5-hydroxy-3-methyl-1<i>H</i>-pyrazol-4-yl](<i>p</i>-tolyl)methanone
;
_journal_issue 5
_journal_name_full 'Acta Crystallographica Section E'
_journal_page_first o280
_journal_page_last o281
_journal_paper_doi 10.1107/S2056989015006258
_journal_volume 71
_journal_year 2015
_chemical_formula_iupac 'C18 H15 Cl N2 O2'
_chemical_formula_moiety 'C18 H15 Cl N2 O2'
_chemical_formula_sum 'C18 H15 Cl N2 O2'
_chemical_formula_weight 326.77
_chemical_name_systematic '[1-(3-chlorophenyl)-5-hydroxy-3-methyl-1<i>H</i>-pyrazol-4-yl](<i>p</i>-tolyl)methanone'
_space_group_IT_number 2
_symmetry_cell_setting triclinic
_symmetry_space_group_name_Hall '-P 1'
_symmetry_space_group_name_H-M 'P -1'
_atom_sites_solution_hydrogens geom
_atom_sites_solution_primary direct
_atom_sites_solution_secondary difmap
_audit_creation_method SHELXL-97
_cell_angle_alpha 87.247(7)
_cell_angle_beta 84.396(7)
_cell_angle_gamma 79.024(9)
_cell_formula_units_Z 2
_cell_length_a 5.1469(5)
_cell_length_b 12.0773(12)
_cell_length_c 13.0892(11)
_cell_measurement_reflns_used 1318
_cell_measurement_temperature 293(2)
_cell_measurement_theta_max 26.7
_cell_measurement_theta_min 4.1
_cell_volume 794.57(13)
_computing_cell_refinement
;
CrysAlisPro (Oxford Diffraction, 2010)
;
_computing_data_collection
;
CrysAlisPro (Oxford Diffraction, 2010)
;
_computing_data_reduction
;
CrysAlisPro (Oxford Diffraction, 2010)
;
_computing_molecular_graphics
;
ORTEP-3 for Windows (Farrugia, 2012)
;
_computing_publication_material
;
PLATON (Spek, 2009)
;
_computing_structure_refinement
;
SHELXL97 (Sheldrick, 2008)
;
_computing_structure_solution
;
SHELXS97 (Sheldrick, 2008)
;
_diffrn_ambient_temperature 293(2)
_diffrn_detector_area_resol_mean 16.1049
_diffrn_measured_fraction_theta_full 0.991
_diffrn_measured_fraction_theta_max 0.991
_diffrn_measurement_device_type 'Oxford Diffraction Xcalibur, Sapphire3'
_diffrn_measurement_method 'Omega Scan'
_diffrn_radiation_monochromator graphite
_diffrn_radiation_source 'fine-focus sealed tube'
_diffrn_radiation_type MoK\a
_diffrn_radiation_wavelength 0.71073
_diffrn_reflns_av_R_equivalents 0.0408
_diffrn_reflns_av_sigmaI/netI 0.0855
_diffrn_reflns_limit_h_max 6
_diffrn_reflns_limit_h_min -6
_diffrn_reflns_limit_k_max 12
_diffrn_reflns_limit_k_min -14
_diffrn_reflns_limit_l_max 15
_diffrn_reflns_limit_l_min -16
_diffrn_reflns_number 5633
_diffrn_reflns_theta_full 26.00
_diffrn_reflns_theta_max 26.00
_diffrn_reflns_theta_min 3.44
_diffrn_standards_decay_% 0
_diffrn_standards_interval_count 0
_diffrn_standards_interval_time 0
_diffrn_standards_number 0
_exptl_absorpt_coefficient_mu 0.251
_exptl_absorpt_correction_T_max 1.00000
_exptl_absorpt_correction_T_min 0.74457
_exptl_absorpt_correction_type multi-scan
_exptl_absorpt_process_details
;
(SCALE3 ABSPACK in CrysAlis PRO; Oxford Diffraction, 2010)
;
_exptl_crystal_colour yellow
_exptl_crystal_density_diffrn 1.366
_exptl_crystal_density_meas 1.37
_exptl_crystal_density_method 'not measured'
_exptl_crystal_description block
_exptl_crystal_F_000 340
_exptl_crystal_size_max 0.30
_exptl_crystal_size_mid 0.20
_exptl_crystal_size_min 0.20
_refine_diff_density_max 0.171
_refine_diff_density_min -0.202
_refine_ls_extinction_method none
_refine_ls_goodness_of_fit_ref 1.000
_refine_ls_hydrogen_treatment constr
_refine_ls_matrix_type full
_refine_ls_number_parameters 210
_refine_ls_number_reflns 3099
_refine_ls_number_restraints 0
_refine_ls_restrained_S_all 1.000
_refine_ls_R_factor_all 0.1416
_refine_ls_R_factor_gt 0.0619
_refine_ls_shift/su_max 0.000
_refine_ls_shift/su_mean 0.000
_refine_ls_structure_factor_coef Fsqd
_refine_ls_weighting_details 'calc w=1/[\s^2^(Fo^2^)+(0.0513P)^2^] where P=(Fo^2^+2Fc^2^)/3'
_refine_ls_weighting_scheme calc
_refine_ls_wR_factor_gt 0.1241
_refine_ls_wR_factor_ref 0.1635
_reflns_number_gt 1411
_reflns_number_total 3099
_reflns_threshold_expression I>2\s(I)
_cod_data_source_file hb7373sup1.cif
_cod_data_source_block I
_cod_database_code 2240532
_cod_database_fobs_code 2240532

loop_
_symmetry_equiv_pos_as_xyz
'x, y, z'
'-x, -y, -z'

loop_
_atom_site_type_symbol
_atom_site_label
_atom_site_fract_x
_atom_site_fract_y
_atom_site_fract_z
_atom_site_U_iso_or_equiv
_atom_site_adp_type
_atom_site_calc_flag
_atom_site_refinement_flags
_atom_site_occupancy
_atom_site_symmetry_multiplicity
Cl Cl1 0.3593(2) 0.51342(10) 0.37363(9) 0.1138(5) Uani d . 1 1
O O14 0.9153(4) 0.0200(2) -0.12991(19) 0.0789(8) Uani d . 1 1
N N2 0.6078(5) 0.2834(2) 0.0517(2) 0.0628(8) Uani d . 1 1
O O3 0.5663(4) 0.10070(19) 0.01592(18) 0.0789(8) Uani d . 1 1
H H3 0.6322 0.0518 -0.0252 0.118 Uiso calc R 1 1
N N1 0.7645(5) 0.3616(2) 0.0144(2) 0.0660(8) Uani d . 1 1
C C7 0.4381(6) 0.3048(3) 0.1427(3) 0.0612(9) Uani d . 1 1
C C14 0.9791(6) 0.1164(3) -0.1490(3) 0.0661(10) Uani d . 1 1
C C8 0.4715(6) 0.3904(3) 0.2042(3) 0.0671(10) Uani d . 1 1
H H8 0.5998 0.4340 0.1850 0.080 Uiso calc R 1 1
C C15 1.1641(6) 0.1285(3) -0.2406(3) 0.0584(9) Uani d . 1 1
C C4 0.8677(6) 0.2055(3) -0.0821(3) 0.0596(9) Uani d . 1 1
C C5 0.9158(6) 0.3162(3) -0.0646(3) 0.0591(9) Uani d . 1 1
C C18 1.5098(7) 0.1494(4) -0.4158(3) 0.0759(11) Uani d . 1 1
C C16 1.3803(7) 0.0454(3) -0.2639(3) 0.0721(10) Uani d . 1 1
H H16 1.4115 -0.0190 -0.2217 0.087 Uiso calc R 1 1
C C9 0.3107(7) 0.4095(3) 0.2944(3) 0.0751(11) Uani d . 1 1
C C11 0.0854(7) 0.2626(4) 0.2618(3) 0.0858(12) Uani d . 1 1
H H11 -0.0425 0.2188 0.2814 0.103 Uiso calc R 1 1
C C20 1.1174(7) 0.2212(3) -0.3063(3) 0.0737(10) Uani d . 1 1
H H20 0.9691 0.2774 -0.2921 0.088 Uiso calc R 1 1
C C3 0.6724(6) 0.1890(3) -0.0040(3) 0.0626(9) Uani d . 1 1
C C12 0.2420(6) 0.2418(3) 0.1708(3) 0.0733(11) Uani d . 1 1
H H12 0.2166 0.1859 0.1284 0.088 Uiso calc R 1 1
C C6 1.1176(6) 0.3801(3) -0.1179(3) 0.0733(11) Uani d . 1 1
H H6A 1.0483 0.4191 -0.1780 0.110 Uiso calc R 1 1
H H6B 1.2784 0.3282 -0.1377 0.110 Uiso calc R 1 1
H H6C 1.1544 0.4338 -0.0721 0.110 Uiso calc R 1 1
C C10 0.1147(7) 0.3465(4) 0.3240(3) 0.0851(13) Uani d . 1 1
H H10 0.0058 0.3612 0.3847 0.102 Uiso calc R 1 1
C C17 1.5527(7) 0.0571(4) -0.3503(3) 0.0835(12) Uani d . 1 1
H H17 1.7012 0.0009 -0.3641 0.100 Uiso calc R 1 1
C C19 1.2894(8) 0.2317(4) -0.3935(3) 0.0827(12) Uani d . 1 1
H H19 1.2552 0.2949 -0.4370 0.099 Uiso calc R 1 1
C C21 1.6955(8) 0.1619(4) -0.5112(3) 0.1139(16) Uani d . 1 1
H H21A 1.6488 0.1217 -0.5661 0.171 Uiso calc R 1 1
H H21B 1.8752 0.1316 -0.4970 0.171 Uiso calc R 1 1
H H21C 1.6802 0.2404 -0.5308 0.171 Uiso calc R 1 1

loop_
_atom_site_aniso_label
_atom_site_aniso_U_11
_atom_site_aniso_U_22
_atom_site_aniso_U_33
_atom_site_aniso_U_12
_atom_site_aniso_U_13
_atom_site_aniso_U_23
Cl1 0.1352(10) 0.1143(10) 0.0849(9) -0.0078(7) 0.0057(7) -0.0276(8)
O14 0.0959(17) 0.0706(17) 0.0744(18) -0.0365(14) 0.0131(13) -0.0027(14)
N2 0.0660(17) 0.0642(19) 0.0591(19) -0.0223(14) 0.0078(14) 0.0016(16)
O3 0.0893(16) 0.0740(17) 0.0770(19) -0.0360(14) 0.0159(14) -0.0026(15)
N1 0.0724(17) 0.064(2) 0.063(2) -0.0256(15) 0.0060(15) 0.0046(15)
C7 0.0538(19) 0.071(2) 0.053(2) -0.0069(17) 0.0046(16) 0.0139(18)
C14 0.068(2) 0.079(3) 0.054(2) -0.0241(19) -0.0048(17) 0.008(2)
C8 0.070(2) 0.065(2) 0.062(2) -0.0086(18) 0.0025(18) 0.0011(19)
C15 0.069(2) 0.061(2) 0.049(2) -0.0225(17) -0.0024(17) -0.0053(18)
C4 0.0609(19) 0.065(2) 0.056(2) -0.0222(17) 0.0037(16) -0.0032(18)
C5 0.065(2) 0.063(2) 0.050(2) -0.0180(17) 0.0011(16) 0.0082(17)
C18 0.078(2) 0.103(3) 0.056(3) -0.041(2) 0.000(2) -0.008(2)
C16 0.083(2) 0.070(3) 0.061(3) -0.015(2) 0.0024(19) 0.006(2)
C9 0.085(2) 0.080(3) 0.050(2) 0.007(2) -0.0008(19) 0.002(2)
C11 0.071(2) 0.104(3) 0.078(3) -0.017(2) 0.014(2) 0.008(3)
C20 0.089(2) 0.075(3) 0.056(3) -0.014(2) -0.0051(19) 0.006(2)
C3 0.064(2) 0.070(2) 0.058(2) -0.0267(18) 0.0003(17) 0.0068(19)
C12 0.062(2) 0.084(3) 0.072(3) -0.0156(19) 0.0028(19) 0.007(2)
C6 0.086(2) 0.072(3) 0.065(2) -0.0315(19) 0.0070(19) 0.007(2)
C10 0.078(3) 0.100(3) 0.064(3) 0.002(2) 0.016(2) 0.018(2)
C17 0.078(2) 0.095(3) 0.073(3) -0.011(2) 0.006(2) -0.007(3)
C19 0.106(3) 0.088(3) 0.059(3) -0.035(2) -0.006(2) 0.012(2)
C21 0.112(3) 0.170(5) 0.071(3) -0.069(3) 0.024(2) -0.011(3)

loop_
_atom_type_symbol
_atom_type_description
_atom_type_scat_dispersion_real
_atom_type_scat_dispersion_imag
_atom_type_scat_source
C C 0.0033 0.0016 'International Tables Vol C Tables 4.2.6.8 and 6.1.1.4'
H H 0.0000 0.0000 'International Tables Vol C Tables 4.2.6.8 and 6.1.1.4'
N N 0.0061 0.0033 'International Tables Vol C Tables 4.2.6.8 and 6.1.1.4'
O O 0.0106 0.0060 'International Tables Vol C Tables 4.2.6.8 and 6.1.1.4'
Cl Cl 0.1484 0.1585 'International Tables Vol C Tables 4.2.6.8 and 6.1.1.4'

loop_
_geom_angle_atom_site_label_1
_geom_angle_atom_site_label_2
_geom_angle_atom_site_label_3
_geom_angle
C3 N2 N1 110.0(2)
C3 N2 C7 129.8(3)
N1 N2 C7 119.7(3)
C3 O3 H3 109.5
C5 N1 N2 106.5(2)
C8 C7 C12 120.3(3)
C8 C7 N2 118.6(3)
C12 C7 N2 121.1(3)
O14 C14 C4 118.5(3)
O14 C14 C15 117.6(3)
C4 C14 C15 123.9(3)
C9 C8 C7 118.6(3)
C9 C8 H8 120.7
C7 C8 H8 120.7
C16 C15 C20 118.8(3)
C16 C15 C14 120.4(3)
C20 C15 C14 120.8(3)
C3 C4 C14 119.5(3)
C3 C4 C5 103.9(3)
C14 C4 C5 136.4(3)
N1 C5 C4 111.3(3)
N1 C5 C6 118.3(3)
C4 C5 C6 130.2(3)
C17 C18 C19 118.1(4)
C17 C18 C21 121.9(4)
C19 C18 C21 120.0(4)
C15 C16 C17 120.1(4)
C15 C16 H16 119.9
C17 C16 H16 119.9
C8 C9 C10 121.7(4)
C8 C9 Cl1 118.7(3)
C10 C9 Cl1 119.5(3)
C10 C11 C12 121.2(4)
C10 C11 H11 119.4
C12 C11 H11 119.4
C15 C20 C19 120.8(3)
C15 C20 H20 119.6
C19 C20 H20 119.6
O3 C3 N2 123.5(3)
O3 C3 C4 128.3(3)
N2 C3 C4 108.2(3)
C11 C12 C7 119.6(4)
C11 C12 H12 120.2
C7 C12 H12 120.2
C5 C6 H6A 109.5
C5 C6 H6B 109.5
H6A C6 H6B 109.5
C5 C6 H6C 109.5
H6A C6 H6C 109.5
H6B C6 H6C 109.5
C11 C10 C9 118.5(3)
C11 C10 H10 120.7
C9 C10 H10 120.7
C18 C17 C16 121.7(4)
C18 C17 H17 119.2
C16 C17 H17 119.2
C18 C19 C20 120.5(4)
C18 C19 H19 119.7
C20 C19 H19 119.7
C18 C21 H21A 109.5
C18 C21 H21B 109.5
H21A C21 H21B 109.5
C18 C21 H21C 109.5
H21A C21 H21C 109.5
H21B C21 H21C 109.5

loop_
_geom_bond_atom_site_label_1
_geom_bond_atom_site_label_2
_geom_bond_distance
Cl1 C9 1.735(4)
O14 C14 1.276(4)
N2 C3 1.352(4)
N2 N1 1.397(3)
N2 C7 1.410(4)
O3 C3 1.293(3)
O3 H3 0.8200
N1 C5 1.307(4)
C7 C8 1.386(4)
C7 C12 1.388(4)
C14 C4 1.418(4)
C14 C15 1.477(4)
C8 C9 1.376(4)
C8 H8 0.9300
C15 C16 1.370(4)
C15 C20 1.376(5)
C4 C3 1.396(4)
C4 C5 1.438(4)
C5 C6 1.508(4)
C18 C17 1.371(5)
C18 C19 1.376(5)
C18 C21 1.516(5)
C16 C17 1.386(4)
C16 H16 0.9300
C9 C10 1.390(5)
C11 C10 1.369(5)
C11 C12 1.377(4)
C11 H11 0.9300
C20 C19 1.391(4)
C20 H20 0.9300
C12 H12 0.9300
C6 H6A 0.9600
C6 H6B 0.9600
C6 H6C 0.9600
C10 H10 0.9300
C17 H17 0.9300
C19 H19 0.9300
C21 H21A 0.9600
C21 H21B 0.9600
C21 H21C 0.9600

loop_
_geom_hbond_atom_site_label_D
_geom_hbond_atom_site_label_H
_geom_hbond_atom_site_label_A
_geom_hbond_distance_DH
_geom_hbond_distance_HA
_geom_hbond_distance_DA
_geom_hbond_angle_DHA
O3 H3 O14 0.82 1.90 2.581(3) 140

loop_
_geom_torsion_atom_site_label_1
_geom_torsion_atom_site_label_2
_geom_torsion_atom_site_label_3
_geom_torsion_atom_site_label_4
_geom_torsion
C3 N2 N1 C5 1.8(4)
C7 N2 N1 C5 174.8(3)
C3 N2 C7 C8 158.0(4)
N1 N2 C7 C8 -13.5(5)
C3 N2 C7 C12 -21.7(5)
N1 N2 C7 C12 166.8(3)
C12 C7 C8 C9 1.5(5)
N2 C7 C8 C9 -178.3(3)
O14 C14 C15 C16 -41.9(5)
C4 C14 C15 C16 138.7(4)
O14 C14 C15 C20 135.7(4)
C4 C14 C15 C20 -43.8(5)
O14 C14 C4 C3 -6.5(5)
C15 C14 C4 C3 173.0(3)
O14 C14 C4 C5 167.1(4)
C15 C14 C4 C5 -13.5(7)
N2 N1 C5 C4 -0.7(4)
N2 N1 C5 C6 -177.1(3)
C3 C4 C5 N1 -0.6(4)
C14 C4 C5 N1 -174.9(4)
C3 C4 C5 C6 175.3(4)
C14 C4 C5 C6 1.0(7)
C20 C15 C16 C17 2.2(5)
C14 C15 C16 C17 179.8(3)
C7 C8 C9 C10 -1.0(6)
C7 C8 C9 Cl1 177.9(3)
C16 C15 C20 C19 -1.4(5)
C14 C15 C20 C19 -179.0(3)
N1 N2 C3 O3 177.2(3)
C7 N2 C3 O3 5.1(6)
N1 N2 C3 C4 -2.2(4)
C7 N2 C3 C4 -174.3(3)
C14 C4 C3 O3 -2.2(6)
C5 C4 C3 O3 -177.7(4)
C14 C4 C3 N2 177.1(3)
C5 C4 C3 N2 1.7(4)
C10 C11 C12 C7 1.8(6)
C8 C7 C12 C11 -1.8(5)
N2 C7 C12 C11 177.9(3)
C12 C11 C10 C9 -1.3(6)
C8 C9 C10 C11 1.0(6)
Cl1 C9 C10 C11 -178.0(3)
C19 C18 C17 C16 0.3(6)
C21 C18 C17 C16 -179.1(3)
C15 C16 C17 C18 -1.7(5)
C17 C18 C19 C20 0.5(5)
C21 C18 C19 C20 179.9(3)
C15 C20 C19 C18 0.1(5)
